data_2014382
loop_
_publ_author_name
'Andrade, L. C. R.'
'Paix\~ao, J. A.'
'de Almeida, M. J. M.'
'Siquet, C.'
'Borges, F.'

_publ_section_title
;
 2,2,4,4-Tetra-<i>tert</i>-butyl-1,3,5,2,4-benzotrioxadisilepine-7-carbaldehyde
;
_journal_coden_ASTM ACSCEE
_journal_coeditor_code SF1028
_journal_issue 2
_journal_name_full
;
 Acta Crystallographica, Section C: Crystal Structure Communications
;
_journal_page_first o96
_journal_page_last o97
_journal_paper_doi 10.1107/s0108270105043052
_journal_volume 62
_journal_year 2006
_chemical_formula_iupac 'C23 H40 O4 Si2'
_chemical_formula_moiety 'C23 H40 O4 Si2'
_chemical_formula_sum 'C23 H40 O4 Si2'
_chemical_formula_weight 436.73
_chemical_name_systematic
;
 2,2,4,4-Tetra-tert-butyl-1,3,5,2,4-benzotrioxadisilepine-7-carbaldehyde
;
_space_group_IT_number 2
_space_group_name_Hall '-P 1'
_space_group_name_H-M_alt 'P -1'
_symmetry_cell_setting triclinic
_symmetry_space_group_name_Hall '-P 1'
_symmetry_space_group_name_H-M 'P -1'
_atom_sites_solution_hydrogens geom
_atom_sites_solution_primary direct
_atom_sites_solution_secondary difmap
_audit_creation_method SHELXL-97
_cell_angle_alpha 98.127(8)
_cell_angle_beta 90.392(5)
_cell_angle_gamma 107.899(10)
_cell_formula_units_Z 2
_cell_length_a 8.8451(5)
_cell_length_b 9.751(3)
_cell_length_c 16.1106(10)
_cell_measurement_reflns_used 25
_cell_measurement_temperature 291(2)
_cell_measurement_theta_max 23.80
_cell_measurement_theta_min 8.32
_cell_volume 1307.2(4)
_computing_cell_refinement 'CAD-4 Software'
_computing_data_collection 'CAD-4 Software (Enraf--Nonius, 1989)'
_computing_data_reduction 'HELENA (Spek,1997)'
_computing_molecular_graphics 'ORTEPII (Johnson,1976)'
_computing_publication_material SHELXL97
_computing_structure_refinement 'SHELXL97 (Sheldrick, 1997)'
_computing_structure_solution 'SHELXS97 (Sheldrick, 1997)'
_diffrn_ambient_temperature 293(2)
_diffrn_measured_fraction_theta_full 0.983
_diffrn_measured_fraction_theta_max 0.983
_diffrn_measurement_device_type 'Enraf--Nonius MACH3'
_diffrn_measurement_method '\w--2\q '
_diffrn_radiation_monochromator graphite
_diffrn_radiation_source 'fine-focus sealed tube'
_diffrn_radiation_type CuK\a
_diffrn_radiation_wavelength 1.54178
_diffrn_reflns_av_R_equivalents 0.0198
_diffrn_reflns_av_sigmaI/netI 0.0166
_diffrn_reflns_limit_h_max 10
_diffrn_reflns_limit_h_min -10
_diffrn_reflns_limit_k_max 11
_diffrn_reflns_limit_k_min -12
_diffrn_reflns_limit_l_max 19
_diffrn_reflns_limit_l_min 0
_diffrn_reflns_number 5292
_diffrn_reflns_theta_full 72.25
_diffrn_reflns_theta_max 72.25
_diffrn_reflns_theta_min 4.82
_diffrn_standards_decay_% 0.093
_diffrn_standards_interval_time 180
_diffrn_standards_number 3
_exptl_absorpt_coefficient_mu 1.415
_exptl_absorpt_correction_T_max 0.845
_exptl_absorpt_correction_T_min 0.773
_exptl_absorpt_correction_type psi-scan
_exptl_absorpt_process_details '(North <i>et al.</i>,  1968)'
_exptl_crystal_colour colourless
_exptl_crystal_density_diffrn 1.110
_exptl_crystal_density_method 'not measured'
_exptl_crystal_description prism
_exptl_crystal_F_000 476
_exptl_crystal_size_max 0.32
_exptl_crystal_size_mid 0.22
_exptl_crystal_size_min 0.12
_refine_diff_density_max 0.366
_refine_diff_density_min -0.302
_refine_ls_extinction_coef 0.0027(4)
_refine_ls_extinction_expression Fc^*^=kFc[1+0.001xFc^2^\l^3^/sin(2\q)]^-1/4^
_refine_ls_extinction_method SHELXL97
_refine_ls_goodness_of_fit_ref 1.055
_refine_ls_hydrogen_treatment constr
_refine_ls_matrix_type full
_refine_ls_number_parameters 285
_refine_ls_number_reflns 5079
_refine_ls_number_restraints 0
_refine_ls_restrained_S_all 1.055
_refine_ls_R_factor_all 0.0711
_refine_ls_R_factor_gt 0.0483
_refine_ls_shift/su_max 0.000
_refine_ls_shift/su_mean 0.000
_refine_ls_structure_factor_coef Fsqd
_refine_ls_weighting_details 'calc w=1/[\s^2^(Fo^2^)+(0.0607P)^2^+0.8484P] where P=(Fo^2^+2Fc^2^)/3'
_refine_ls_weighting_scheme calc
_refine_ls_wR_factor_gt 0.1294
_refine_ls_wR_factor_ref 0.1479
_reflns_number_gt 3922
_reflns_number_total 5079
_reflns_threshold_expression I>2\s(I)
_cod_data_source_file sf1028sup1.cif
_cod_data_source_block II
_cod_database_code 2014382
_cod_database_fobs_code 2014382

loop_
_symmetry_equiv_pos_as_xyz
'x, y, z'
'-x, -y, -z'

loop_
_atom_site_label
_atom_site_fract_x
_atom_site_fract_y
_atom_site_fract_z
_atom_site_U_iso_or_equiv
_atom_site_adp_type
_atom_site_calc_flag
_atom_site_refinement_flags
_atom_site_occupancy
_atom_site_disorder_assembly
_atom_site_disorder_group
_atom_site_type_symbol
O1 0.5752(2) 0.68327(18) 0.34745(11) 0.0579(5) Uani d . 1 . . O
Si2 0.58456(8) 0.53872(7) 0.28322(4) 0.0492(2) Uani d . 1 . . Si
O3 0.6485(2) 0.59544(17) 0.19479(10) 0.0518(4) Uani d . 1 . . O
Si4 0.74686(8) 0.75653(7) 0.17215(4) 0.0492(2) Uani d . 1 . . Si
O5 0.8361(2) 0.85593(19) 0.26083(11) 0.0609(5) Uani d . 1 . . O
C6 0.7990(3) 0.9014(3) 0.33946(16) 0.0511(6) Uani d . 1 . . C
C7 0.6762(3) 0.8160(3) 0.38232(16) 0.0510(6) Uani d . 1 . . C
C8 0.6518(3) 0.8696(3) 0.46349(16) 0.0591(6) Uani d . 1 . . C
H8 0.5708 0.8134 0.4923 0.071 Uiso calc R 1 . . H
C9 0.7459(4) 1.0056(3) 0.50292(18) 0.0664(7) Uani d . 1 A . C
C10 0.8661(4) 1.0883(3) 0.4603(2) 0.0713(8) Uani d . 1 . . C
H10 0.9293 1.1797 0.4861 0.086 Uiso calc R 1 . . H
C11 0.8931(3) 1.0361(3) 0.37957(18) 0.0635(7) Uani d . 1 . . C
H11 0.9758 1.0921 0.3516 0.076 Uiso calc R 1 . . H
C12 0.3709(3) 0.4178(3) 0.26588(18) 0.0618(7) Uani d . 1 . . C
C13 0.3588(5) 0.2720(4) 0.2126(3) 0.1153(16) Uani d . 1 . . C
H13A 0.2490 0.2186 0.1980 0.173 Uiso calc R 1 . . H
H13B 0.4050 0.2168 0.2440 0.173 Uiso calc R 1 . . H
H13C 0.4149 0.2890 0.1624 0.173 Uiso calc R 1 . . H
C14 0.2896(4) 0.3914(5) 0.3490(3) 0.1036(13) Uani d . 1 . . C
H14A 0.1774 0.3447 0.3376 0.155 Uiso calc R 1 . . H
H14B 0.3070 0.4831 0.3847 0.155 Uiso calc R 1 . . H
H14C 0.3337 0.3302 0.3765 0.155 Uiso calc R 1 . . H
C15 0.2743(4) 0.4932(4) 0.2200(3) 0.0926(12) Uani d . 1 . . C
H15A 0.3177 0.5102 0.1666 0.139 Uiso calc R 1 . . H
H15B 0.2791 0.5846 0.2531 0.139 Uiso calc R 1 . . H
H15C 0.1656 0.4321 0.2116 0.139 Uiso calc R 1 . . H
C16 0.7281(4) 0.4590(3) 0.33137(19) 0.0649(7) Uani d . 1 . . C
C17 0.8844(4) 0.5788(4) 0.3606(2) 0.0854(10) Uani d . 1 . . C
H17A 0.8649 0.6480 0.4043 0.128 Uiso calc R 1 . . H
H17B 0.9278 0.6272 0.3142 0.128 Uiso calc R 1 . . H
H17C 0.9587 0.5363 0.3816 0.128 Uiso calc R 1 . . H
C18 0.7669(5) 0.3421(4) 0.2678(3) 0.0936(11) Uani d . 1 . . C
H18A 0.8049 0.3826 0.2181 0.140 Uiso calc R 1 . . H
H18B 0.6726 0.2603 0.2534 0.140 Uiso calc R 1 . . H
H18C 0.8474 0.3106 0.2923 0.140 Uiso calc R 1 . . H
C19 0.6587(5) 0.3878(5) 0.4078(3) 0.1084(14) Uani d . 1 . . C
H19A 0.7380 0.3583 0.4349 0.163 Uiso calc R 1 . . H
H19B 0.5682 0.3039 0.3896 0.163 Uiso calc R 1 . . H
H19C 0.6266 0.4566 0.4465 0.163 Uiso calc R 1 . . H
C20 0.6074(4) 0.8472(3) 0.12998(19) 0.0640(7) Uani d . 1 . . C
C21 0.5049(4) 0.8861(4) 0.2008(2) 0.0761(9) Uani d . 1 . . C
H21A 0.4290 0.9256 0.1787 0.114 Uiso calc R 1 . . H
H21B 0.5721 0.9571 0.2440 0.114 Uiso calc R 1 . . H
H21C 0.4498 0.8000 0.2240 0.114 Uiso calc R 1 . . H
C22 0.7006(5) 0.9915(4) 0.0998(3) 0.1006(13) Uani d . 1 . . C
H22A 0.6284 1.0432 0.0880 0.151 Uiso calc R 1 . . H
H22B 0.7530 0.9708 0.0497 0.151 Uiso calc R 1 . . H
H22C 0.7785 1.0503 0.1428 0.151 Uiso calc R 1 . . H
C23 0.4961(5) 0.7465(5) 0.0576(2) 0.0954(11) Uani d . 1 . . C
H23A 0.4413 0.6551 0.0755 0.143 Uiso calc R 1 . . H
H23B 0.5575 0.7300 0.0105 0.143 Uiso calc R 1 . . H
H23C 0.4201 0.7914 0.0416 0.143 Uiso calc R 1 . . H
C24 0.9178(4) 0.7444(3) 0.10486(18) 0.0649(7) Uani d . 1 . . C
C25 1.0450(5) 0.8934(5) 0.1079(3) 0.1112(15) Uani d . 1 . . C
H25A 1.0810 0.9331 0.1651 0.167 Uiso calc R 1 . . H
H25B 1.0004 0.9582 0.0841 0.167 Uiso calc R 1 . . H
H25C 1.1332 0.8820 0.0763 0.167 Uiso calc R 1 . . H
C26 0.8623(6) 0.6850(6) 0.0136(3) 0.1323(19) Uani d . 1 . . C
H26A 0.9523 0.6816 -0.0187 0.198 Uiso calc R 1 . . H
H26B 0.8113 0.7472 -0.0081 0.198 Uiso calc R 1 . . H
H26C 0.7884 0.5885 0.0100 0.198 Uiso calc R 1 . . H
C27 1.0036(5) 0.6483(5) 0.1384(3) 0.1155(16) Uani d . 1 . . C
H27A 0.9316 0.5512 0.1358 0.173 Uiso calc R 1 . . H
H27B 1.0409 0.6871 0.1956 0.173 Uiso calc R 1 . . H
H27C 1.0925 0.6461 0.1049 0.173 Uiso calc R 1 . . H
C28 0.7166(6) 1.0566(5) 0.5905(2) 0.0990(12) Uani d . 1 . . C
H28A 0.7631 1.1554 0.6101 0.119 Uiso calc PR 0.558(8) A 1 H
H28B 0.6472 0.9867 0.6177 0.119 Uiso calc PR 0.442(8) A 2 H
O28A 0.6445(8) 0.9893(6) 0.6357(3) 0.119(2) Uani d P 0.558(8) A 1 O
O28B 0.7684(9) 1.1729(8) 0.6307(5) 0.138(4) Uani d P 0.442(8) A 2 O

loop_
_atom_site_aniso_label
_atom_site_aniso_U_11
_atom_site_aniso_U_22
_atom_site_aniso_U_33
_atom_site_aniso_U_12
_atom_site_aniso_U_13
_atom_site_aniso_U_23
O1 0.0594(10) 0.0457(9) 0.0567(10) 0.0011(8) 0.0092(8) 0.0025(8)
Si2 0.0508(4) 0.0406(4) 0.0505(4) 0.0045(3) 0.0006(3) 0.0097(3)
O3 0.0578(10) 0.0445(9) 0.0485(9) 0.0084(7) 0.0024(7) 0.0088(7)
Si4 0.0527(4) 0.0462(4) 0.0471(4) 0.0110(3) 0.0069(3) 0.0117(3)
O5 0.0603(10) 0.0562(10) 0.0530(10) -0.0009(8) 0.0081(8) 0.0072(8)
C6 0.0549(14) 0.0445(13) 0.0501(13) 0.0096(11) -0.0002(11) 0.0084(10)
C7 0.0539(14) 0.0431(12) 0.0520(13) 0.0082(10) 0.0023(11) 0.0091(10)
C8 0.0706(17) 0.0535(15) 0.0508(14) 0.0152(12) 0.0078(12) 0.0085(11)
C9 0.0808(19) 0.0577(16) 0.0557(16) 0.0189(14) -0.0030(14) -0.0009(13)
C10 0.082(2) 0.0500(15) 0.0683(18) 0.0079(14) -0.0121(15) -0.0060(13)
C11 0.0639(16) 0.0498(15) 0.0656(17) 0.0012(12) -0.0031(13) 0.0101(12)
C12 0.0588(15) 0.0498(14) 0.0673(17) 0.0014(12) -0.0038(13) 0.0126(12)
C13 0.096(3) 0.064(2) 0.158(4) 0.0017(19) -0.030(3) -0.025(2)
C14 0.071(2) 0.121(3) 0.099(3) -0.009(2) 0.0085(19) 0.041(2)
C15 0.0565(18) 0.092(2) 0.121(3) 0.0024(16) -0.0161(18) 0.037(2)
C16 0.0654(17) 0.0590(16) 0.0714(18) 0.0156(13) -0.0003(14) 0.0221(14)
C17 0.0674(19) 0.082(2) 0.105(3) 0.0183(16) -0.0204(18) 0.0181(19)
C18 0.093(2) 0.071(2) 0.125(3) 0.0357(19) 0.002(2) 0.017(2)
C19 0.105(3) 0.134(4) 0.104(3) 0.041(3) 0.011(2) 0.070(3)
C20 0.0695(17) 0.0650(17) 0.0653(17) 0.0258(14) 0.0110(14) 0.0238(14)
C21 0.075(2) 0.080(2) 0.087(2) 0.0369(17) 0.0171(17) 0.0295(17)
C22 0.117(3) 0.089(3) 0.123(3) 0.050(2) 0.040(3) 0.063(2)
C23 0.091(3) 0.128(3) 0.074(2) 0.043(2) -0.0112(19) 0.020(2)
C24 0.0673(17) 0.0684(18) 0.0606(16) 0.0210(14) 0.0154(13) 0.0146(14)
C25 0.082(2) 0.106(3) 0.143(4) 0.014(2) 0.050(3) 0.040(3)
C26 0.114(3) 0.206(6) 0.074(3) 0.064(4) 0.018(2) -0.020(3)
C27 0.105(3) 0.142(4) 0.143(4) 0.077(3) 0.061(3) 0.072(3)
C28 0.138(4) 0.080(3) 0.066(2) 0.026(2) 0.002(2) -0.010(2)
O28A 0.164(5) 0.113(4) 0.070(3) 0.033(4) 0.047(3) 0.004(3)
O28B 0.129(6) 0.125(6) 0.105(5) -0.009(4) 0.014(4) -0.052(4)

loop_
_atom_type_symbol
_atom_type_description
_atom_type_scat_dispersion_real
_atom_type_scat_dispersion_imag
_atom_type_scat_source
C C 0.0181 0.0091 'International Tables Vol C Tables 4.2.6.8 and 6.1.1.4'
O O 0.0492 0.0322 'International Tables Vol C Tables 4.2.6.8 and 6.1.1.4'
Si Si 0.2541 0.3302 'International Tables Vol C Tables 4.2.6.8 and 6.1.1.4'
H H 0.0000 0.0000 'International Tables Vol C Tables 4.2.6.8 and 6.1.1.4'

loop_
_geom_angle_atom_site_label_1
_geom_angle_atom_site_label_2
_geom_angle_atom_site_label_3
_geom_angle_site_symmetry_1
_geom_angle_site_symmetry_3
_geom_angle
_geom_angle_publ_flag
C7 O1 Si2 . . 137.83(17) ?
O3 Si2 O1 . . 106.59(9) ?
O3 Si2 C12 . . 109.37(11) ?
O1 Si2 C12 . . 104.18(12) ?
O3 Si2 C16 . . 110.85(12) ?
O1 Si2 C16 . . 109.01(12) ?
C12 Si2 C16 . . 116.22(13) ?
Si4 O3 Si2 . . 132.40(11) ?
O3 Si4 O5 . . 106.64(9) ?
O3 Si4 C24 . . 110.27(12) ?
O5 Si4 C24 . . 103.48(12) ?
O3 Si4 C20 . . 111.13(11) ?
O5 Si4 C20 . . 108.72(12) ?
C24 Si4 C20 . . 115.93(13) ?
C6 O5 Si4 . . 139.40(17) ?
O5 C6 C11 . . 117.4(2) ?
O5 C6 C7 . . 123.2(2) ?
C11 C6 C7 . . 119.3(2) ?
O1 C7 C8 . . 117.5(2) ?
O1 C7 C6 . . 123.6(2) ?
C8 C7 C6 . . 118.9(2) ?
C7 C8 C9 . . 121.4(3) ?
C7 C8 H8 . . 119.3 ?
C9 C8 H8 . . 119.3 ?
C10 C9 C8 . . 119.3(3) ?
C10 C9 C28 . . 121.6(3) ?
C8 C9 C28 . . 119.2(3) ?
C9 C10 C11 . . 120.2(3) ?
C9 C10 H10 . . 119.9 ?
C11 C10 H10 . . 119.9 ?
C10 C11 C6 . . 121.0(3) ?
C10 C11 H11 . . 119.5 ?
C6 C11 H11 . . 119.5 ?
C13 C12 C15 . . 108.3(3) ?
C13 C12 C14 . . 109.8(3) ?
C15 C12 C14 . . 105.5(3) ?
C13 C12 Si2 . . 111.2(2) ?
C15 C12 Si2 . . 109.49(19) ?
C14 C12 Si2 . . 112.3(2) ?
C12 C13 H13A . . 109.5 ?
C12 C13 H13B . . 109.5 ?
H13A C13 H13B . . 109.5 ?
C12 C13 H13C . . 109.5 ?
H13A C13 H13C . . 109.5 ?
H13B C13 H13C . . 109.5 ?
C12 C14 H14A . . 109.5 ?
C12 C14 H14B . . 109.5 ?
H14A C14 H14B . . 109.5 ?
C12 C14 H14C . . 109.5 ?
H14A C14 H14C . . 109.5 ?
H14B C14 H14C . . 109.5 ?
C12 C15 H15A . . 109.5 ?
C12 C15 H15B . . 109.5 ?
H15A C15 H15B . . 109.5 ?
C12 C15 H15C . . 109.5 ?
H15A C15 H15C . . 109.5 ?
H15B C15 H15C . . 109.5 ?
C17 C16 C19 . . 108.1(3) ?
C17 C16 C18 . . 107.9(3) ?
C19 C16 C18 . . 108.0(3) ?
C17 C16 Si2 . . 110.2(2) ?
C19 C16 Si2 . . 111.0(2) ?
C18 C16 Si2 . . 111.6(2) ?
C16 C17 H17A . . 109.5 ?
C16 C17 H17B . . 109.5 ?
H17A C17 H17B . . 109.5 ?
C16 C17 H17C . . 109.5 ?
H17A C17 H17C . . 109.5 ?
H17B C17 H17C . . 109.5 ?
C16 C18 H18A . . 109.5 ?
C16 C18 H18B . . 109.5 ?
H18A C18 H18B . . 109.5 ?
C16 C18 H18C . . 109.5 ?
H18A C18 H18C . . 109.5 ?
H18B C18 H18C . . 109.5 ?
C16 C19 H19A . . 109.5 ?
C16 C19 H19B . . 109.5 ?
H19A C19 H19B . . 109.5 ?
C16 C19 H19C . . 109.5 ?
H19A C19 H19C . . 109.5 ?
H19B C19 H19C . . 109.5 ?
C23 C20 C21 . . 108.5(3) ?
C23 C20 C22 . . 109.3(3) ?
C21 C20 C22 . . 106.7(3) ?
C23 C20 Si4 . . 111.6(2) ?
C21 C20 Si4 . . 109.4(2) ?
C22 C20 Si4 . . 111.3(2) ?
C20 C21 H21A . . 109.5 ?
C20 C21 H21B . . 109.5 ?
H21A C21 H21B . . 109.5 ?
C20 C21 H21C . . 109.5 ?
H21A C21 H21C . . 109.5 ?
H21B C21 H21C . . 109.5 ?
C20 C22 H22A . . 109.5 ?
C20 C22 H22B . . 109.5 ?
H22A C22 H22B . . 109.5 ?
C20 C22 H22C . . 109.5 ?
H22A C22 H22C . . 109.5 ?
H22B C22 H22C . . 109.5 ?
C20 C23 H23A . . 109.5 ?
C20 C23 H23B . . 109.5 ?
H23A C23 H23B . . 109.5 ?
C20 C23 H23C . . 109.5 ?
H23A C23 H23C . . 109.5 ?
H23B C23 H23C . . 109.5 ?
C26 C24 C27 . . 109.4(3) ?
C26 C24 C25 . . 108.2(3) ?
C27 C24 C25 . . 105.0(3) ?
C26 C24 Si4 . . 111.8(2) ?
C27 C24 Si4 . . 110.3(2) ?
C25 C24 Si4 . . 111.8(2) ?
C24 C25 H25A . . 109.5 ?
C24 C25 H25B . . 109.5 ?
H25A C25 H25B . . 109.5 ?
C24 C25 H25C . . 109.5 ?
H25A C25 H25C . . 109.5 ?
H25B C25 H25C . . 109.5 ?
C24 C26 H26A . . 109.5 ?
C24 C26 H26B . . 109.5 ?
H26A C26 H26B . . 109.5 ?
C24 C26 H26C . . 109.5 ?
H26A C26 H26C . . 109.5 ?
H26B C26 H26C . . 109.5 ?
C24 C27 H27A . . 109.5 ?
C24 C27 H27B . . 109.5 ?
H27A C27 H27B . . 109.5 ?
C24 C27 H27C . . 109.5 ?
H27A C27 H27C . . 109.5 ?
H27B C27 H27C . . 109.5 ?
O28A C28 O28B . . 103.5(6) ?
O28A C28 C9 . . 127.1(5) ?
O28B C28 C9 . . 129.3(6) ?
O28A C28 H28A . . 116.5 ?
O28B C28 H28A . . 13.4 ?
C9 C28 H28A . . 116.5 ?
O28A C28 H28B . . 12.4 ?
O28B C28 H28B . . 115.3 ?
C9 C28 H28B . . 115.3 ?
H28A C28 H28B . . 128.0 ?

loop_
_geom_bond_atom_site_label_1
_geom_bond_atom_site_label_2
_geom_bond_site_symmetry_2
_geom_bond_distance
_geom_bond_publ_flag
O1 C7 . 1.366(3) ?
O1 Si2 . 1.6508(19) ?
Si2 O3 . 1.6422(17) ?
Si2 C12 . 1.890(3) ?
Si2 C16 . 1.893(3) ?
O3 Si4 . 1.6383(17) ?
Si4 O5 . 1.6513(19) ?
Si4 C24 . 1.890(3) ?
Si4 C20 . 1.896(3) ?
O5 C6 . 1.359(3) ?
C6 C11 . 1.384(3) ?
C6 C7 . 1.402(3) ?
C7 C8 . 1.381(4) ?
C8 C9 . 1.390(4) ?
C8 H8 . 0.9300 ?
C9 C10 . 1.375(4) ?
C9 C28 . 1.481(5) ?
C10 C11 . 1.379(4) ?
C10 H10 . 0.9300 ?
C11 H11 . 0.9300 ?
C12 C13 . 1.526(4) ?
C12 C15 . 1.532(4) ?
C12 C14 . 1.541(5) ?
C13 H13A . 0.9600 ?
C13 H13B . 0.9600 ?
C13 H13C . 0.9600 ?
C14 H14A . 0.9600 ?
C14 H14B . 0.9600 ?
C14 H14C . 0.9600 ?
C15 H15A . 0.9600 ?
C15 H15B . 0.9600 ?
C15 H15C . 0.9600 ?
C16 C17 . 1.530(4) ?
C16 C19 . 1.537(4) ?
C16 C18 . 1.543(5) ?
C17 H17A . 0.9600 ?
C17 H17B . 0.9600 ?
C17 H17C . 0.9600 ?
C18 H18A . 0.9600 ?
C18 H18B . 0.9600 ?
C18 H18C . 0.9600 ?
C19 H19A . 0.9600 ?
C19 H19B . 0.9600 ?
C19 H19C . 0.9600 ?
C20 C23 . 1.536(5) ?
C20 C21 . 1.540(4) ?
C20 C22 . 1.544(4) ?
C21 H21A . 0.9600 ?
C21 H21B . 0.9600 ?
C21 H21C . 0.9600 ?
C22 H22A . 0.9600 ?
C22 H22B . 0.9600 ?
C22 H22C . 0.9600 ?
C23 H23A . 0.9600 ?
C23 H23B . 0.9600 ?
C23 H23C . 0.9600 ?
C24 C26 . 1.521(5) ?
C24 C27 . 1.523(5) ?
C24 C25 . 1.534(5) ?
C25 H25A . 0.9600 ?
C25 H25B . 0.9600 ?
C25 H25C . 0.9600 ?
C26 H26A . 0.9600 ?
C26 H26B . 0.9600 ?
C26 H26C . 0.9600 ?
C27 H27A . 0.9600 ?
C27 H27B . 0.9600 ?
C27 H27C . 0.9600 ?
C28 O28A . 1.118(6) ?
C28 O28B . 1.176(7) ?
C28 H28A . 0.9300 ?
C28 H28B . 0.9300 ?

loop_
_geom_torsion_atom_site_label_1
_geom_torsion_atom_site_label_2
_geom_torsion_atom_site_label_3
_geom_torsion_atom_site_label_4
_geom_torsion_site_symmetry_1
_geom_torsion_site_symmetry_2
_geom_torsion_site_symmetry_3
_geom_torsion_site_symmetry_4
_geom_torsion
_geom_torsion_publ_flag
C7 O1 Si2 O3 . . . . -59.1(3) ?
C7 O1 Si2 C12 . . . . -174.7(2) ?
C7 O1 Si2 C16 . . . . 60.6(3) ?
O1 Si2 O3 Si4 . . . . 21.15(18) ?
C12 Si2 O3 Si4 . . . . 133.22(16) ?
C16 Si2 O3 Si4 . . . . -97.36(17) ?
Si2 O3 Si4 O5 . . . . 20.80(18) ?
Si2 O3 Si4 C24 . . . . 132.50(17) ?
Si2 O3 Si4 C20 . . . . -97.53(18) ?
O3 Si4 O5 C6 . . . . -56.7(3) ?
C24 Si4 O5 C6 . . . . -173.0(3) ?
C20 Si4 O5 C6 . . . . 63.2(3) ?
Si4 O5 C6 C11 . . . . -148.3(2) ?
Si4 O5 C6 C7 . . . . 34.8(4) ?
Si2 O1 C7 C8 . . . . -143.9(2) ?
Si2 O1 C7 C6 . . . . 37.9(4) ?
O5 C6 C7 O1 . . . . -4.5(4) ?
C11 C6 C7 O1 . . . . 178.6(2) ?
O5 C6 C7 C8 . . . . 177.3(2) ?
C11 C6 C7 C8 . . . . 0.5(4) ?
O1 C7 C8 C9 . . . . -178.0(3) ?
C6 C7 C8 C9 . . . . 0.2(4) ?
C7 C8 C9 C10 . . . . -0.3(5) ?
C7 C8 C9 C28 . . . . -178.9(3) ?
C8 C9 C10 C11 . . . . -0.3(5) ?
C28 C9 C10 C11 . . . . 178.3(3) ?
C9 C10 C11 C6 . . . . 1.0(5) ?
O5 C6 C11 C10 . . . . -178.2(3) ?
C7 C6 C11 C10 . . . . -1.1(4) ?
O3 Si2 C12 C13 . . . . 70.8(3) ?
O1 Si2 C12 C13 . . . . -175.5(3) ?
C16 Si2 C12 C13 . . . . -55.6(3) ?
O3 Si2 C12 C15 . . . . -48.8(3) ?
O1 Si2 C12 C15 . . . . 64.8(3) ?
C16 Si2 C12 C15 . . . . -175.2(2) ?
O3 Si2 C12 C14 . . . . -165.7(2) ?
O1 Si2 C12 C14 . . . . -52.1(3) ?
C16 Si2 C12 C14 . . . . 67.9(3) ?
O3 Si2 C16 C17 . . . . 67.7(3) ?
O1 Si2 C16 C17 . . . . -49.4(3) ?
C12 Si2 C16 C17 . . . . -166.7(2) ?
O3 Si2 C16 C19 . . . . -172.6(2) ?
O1 Si2 C16 C19 . . . . 70.4(3) ?
C12 Si2 C16 C19 . . . . -46.9(3) ?
O3 Si2 C16 C18 . . . . -52.1(2) ?
O1 Si2 C16 C18 . . . . -169.1(2) ?
C12 Si2 C16 C18 . . . . 73.6(3) ?
O3 Si4 C20 C23 . . . . -51.6(2) ?
O5 Si4 C20 C23 . . . . -168.6(2) ?
C24 Si4 C20 C23 . . . . 75.4(3) ?
O3 Si4 C20 C21 . . . . 68.4(2) ?
O5 Si4 C20 C21 . . . . -48.7(2) ?
C24 Si4 C20 C21 . . . . -164.7(2) ?
O3 Si4 C20 C22 . . . . -174.0(2) ?
O5 Si4 C20 C22 . . . . 69.0(3) ?
C24 Si4 C20 C22 . . . . -47.0(3) ?
O3 Si4 C24 C26 . . . . 78.6(3) ?
O5 Si4 C24 C26 . . . . -167.6(3) ?
C20 Si4 C24 C26 . . . . -48.7(3) ?
O3 Si4 C24 C27 . . . . -43.4(3) ?
O5 Si4 C24 C27 . . . . 70.3(3) ?
C20 Si4 C24 C27 . . . . -170.8(3) ?
O3 Si4 C24 C25 . . . . -159.8(3) ?
O5 Si4 C24 C25 . . . . -46.1(3) ?
C20 Si4 C24 C25 . . . . 72.8(3) ?
C10 C9 C28 O28A . . . . -163.7(6) ?
C8 C9 C28 O28A . . . . 14.9(8) ?
C10 C9 C28 O28B . . . . 11.8(9) ?
C8 C9 C28 O28B . . . . -169.6(7) ?
